data_4341176
loop_
_publ_author_name
'Ji, Haipeng'
'Huang, Zhaohui'
'Xia, Zhiguo'
'Molokeev, Maxim S.'
'Atuchin, Victor V.'
'Huang, Saifang'

_publ_section_title
;
 Cation Substitution Dependent Bimodal Photoluminescence in Whitlockite
 Structural Ca3-xSrx(PO4)2:Eu(2+) (0 &#x2264; x &#x2264; 2) Solid Solution
 Phosphors.
;
_journal_issue 20
_journal_name_full 'Inorganic chemistry'
_journal_page_first 11119
_journal_page_last 11124
_journal_paper_doi 10.1021/ic501679f
_journal_volume 53
_journal_year 2014
_chemical_formula_moiety 'O72 P18 Sr1.98, 24(O4 P), 4.29(Sr), 62.13(Ca)'
_chemical_formula_sum 'Ca62.13 O168 P42 Sr6.27'
_chemical_formula_weight 7028.29
_space_group_IT_number 161
_symmetry_cell_setting trigonal
_symmetry_space_group_name_Hall 'R 3 -2"c'
_symmetry_space_group_name_H-M 'R 3 c :H'
_cell_angle_alpha 90
_cell_angle_beta 90
_cell_angle_gamma 120
_cell_formula_units_Z 1
_cell_length_a 10.47574(41)
_cell_length_b 10.47574(41)
_cell_length_c 37.4923(15)
_cell_measurement_temperature 300
_cell_volume 3563.2(2)
_diffrn_ambient_temperature 300
_diffrn_measurement_device_type
;
D8 ADVANCE Bruker
;
_diffrn_radiation_monochromator none
_diffrn_radiation_probe x-ray
_diffrn_radiation_type
;
 Cu K\a~1~~2~
;
_exptl_absorpt_coefficient_mu 28.613
_exptl_crystal_density_diffrn 3.275809
_pd_char_colour
;
colourless
;
_pd_meas_2theta_range_inc 0.02
_pd_meas_2theta_range_max 110
_pd_meas_2theta_range_min 5
_pd_meas_scan_method step
_pd_proc_ls_pref_orient_corr
;
Anisotropic model of PO. Spherical harmonics 4 ordrer.
 Jarvinen (1993). Application of symmetrized harmonics expansion to correction
of the preferred orientation effect. - J. Appl. Cryst. 26 p525-531.
;
_pd_proc_ls_profile_function PearsonVII
_pd_proc_ls_prof_R_factor 8.989
_pd_proc_ls_prof_wR_expected 6.659
_pd_proc_ls_prof_wR_factor 12.183
_pd_proc_number_of_points 5250
_pd_spec_mount_mode reflection
_refine_ls_goodness_of_fit_all 1.830
_refine_ls_R_I_factor 4.08
_refine_ls_shift/su_max 0.01000
_cod_data_source_file ic501679f_si_003.cif
_cod_data_source_block a
_cod_depositor_comments 'Adding full bibliography for 4341174--4341176.cif.'
_cod_original_cell_volume 3563.21(31)
_cod_original_sg_symbol_Hall
;
R 3 -2"c
;
_cod_original_sg_symbol_H-M R3c
_cod_original_formula_sum
;
Ca62.13 O168 P42 Sr6.27
;
_cod_database_code 4341176

loop_
_symmetry_equiv_pos_as_xyz
'x, y, z'
'-x+y, -x, z'
'-x+y, y, z+1/2'
'-x+y+1/3, -x-1/3, z-1/3'
'-x+y+1/3, y-1/3, z+1/6'
'-x+y-1/3, -x+1/3, z+1/3'
'-x+y-1/3, y+1/3, z-1/6'
'-y, -x, z+1/2'
'-y, x-y, z'
'-y+1/3, -x-1/3, z+1/6'
'-y+1/3, x-y-1/3, z-1/3'
'-y-1/3, -x+1/3, z-1/6'
'-y-1/3, x-y+1/3, z+1/3'
'x, x-y, z+1/2'
'x+1/3, y-1/3, z-1/3'
'x+1/3, x-y-1/3, z+1/6'
'x-1/3, y+1/3, z+1/3'
'x-1/3, x-y+1/3, z-1/6'

loop_
_atom_site_label
_atom_site_type_symbol
_atom_site_fract_x
_atom_site_fract_y
_atom_site_fract_z
_atom_site_occupancy
_atom_site_B_iso_or_equiv
Ca1 Ca 0.73059(62) 0.85328(86) 0.16517(36) 0.9896 1.30(21)
Sr1 Sr 0.73059(62) 0.85328(86) 0.16517(36) 0.1104 1.30(21)
Ca2 Ca 0.61516(58) 0.81276(84) -0.03348(35) 0.9896 1.00(19)
Sr2 Sr 0.61516(58) 0.81276(84) -0.03348(35) 0.1104 1.00(19)
Ca3 Ca 0.72183(50) 0.84555(66) 0.06052(35) 0.9896 1.00(18)
Sr3 Sr 0.72183(50) 0.84555(66) 0.06052(35) 0.1104 1.00(18)
Ca4 Ca 0 0 -0.08313(56) 0.4448(5) 0.50(41)
Sr4 Sr 0 0 -0.08313(56) 0.0552(5) 0.50(41)
Ca5 Ca 0 0 0.73314(44) 1 0.5
P1 P 0 0 0 1 0.75(18)
P2 P 0.68053(72) 0.8541(14) 0.86622(40) 1 0.75(18)
P3 P 0.6535(13) 0.8449(12) 0.76577(41) 1 0.75(18)
O1 O 0.7201(20) -0.0913(19) -0.09404(64) 1 0.50(18)
O2 O 0.7704(22) 0.7889(22) 0.85731(64) 1 0.50(18)
O3 O 0.7365(24) 0.0082(25) 0.84999(58) 1 0.50(18)
O4 O 0.5111(18) 0.7554(27) 0.86022(57) 1 0.50(18)
O5 O 0.6092(22) -0.0501(28) 0.77871(71) 1 0.50(18)
O6 O 0.5789(20) 0.7004(21) 0.79003(60) 1 0.50(18)
O7 O 0.0857(24) 0.8996(22) 0.78131(60) 1 0.50(18)
O8 O 0.6408(15) 0.8301(19) 0.72658(53) 1 0.50(18)
O9 O 0.0057(18) 0.8810(16) -0.00628(59) 1 0.50(18)
O10 O 0 0 0.04706(80) 1 0.50(18)

loop_
_diffrn_radiation_wavelength
_diffrn_radiation_wavelength_wt
1.5406 1.0000
1.5443 0.5000

loop_
_geom_angle_atom_site_label_1
_geom_angle_atom_site_label_2
_geom_angle_atom_site_label_3
_geom_angle
_geom_angle_site_symmetry_1
_geom_angle_site_symmetry_3
O2 P2 O1 105.9(14) 1_555 1_566

loop_
_geom_bond_atom_site_label_1
_geom_bond_atom_site_label_2
_geom_bond_distance
_geom_bond_site_symmetry_2
Ca1 O6 2.13(3) 6_664
Ca1 O4 2.33(3) 6_664
Ca1 O8 2.44(2) 14_564
Ca1 O9 2.59(2) 10_665
Ca1 O5 2.52(3) 13_654
